data_2226900
loop_
_publ_author_name
'Quah, Ching Kheng'
'Hemamalini, Madhukar'
'Fun, Hoong-Kun'

_publ_section_title
;
 2-Amino-5-bromopyridine--4-hydroxybenzoic acid (1/1)
;
_journal_coeditor_code HB5539
_journal_issue 8
_journal_name_full 'Acta Crystallographica Section E'
_journal_page_first o1935
_journal_page_last o1936
_journal_paper_doi 10.1107/S1600536810025924
_journal_volume 66
_journal_year 2010
_chemical_formula_iupac 'C5 H5 Br N2, C7 H6 O3'
_chemical_formula_moiety 'C5 H5 Br N2, C7 H6 O3'
_chemical_formula_sum 'C12 H11 Br N2 O3'
_chemical_formula_weight 311.14
_chemical_name_systematic
;
2-Amino-5-bromopyridine--4-hydroxybenzoic acid (1/1)
;
_space_group_IT_number 33
_symmetry_cell_setting orthorhombic
_symmetry_space_group_name_Hall 'P 2c -2n'
_symmetry_space_group_name_H-M 'P n a 21'
_atom_sites_solution_hydrogens geom
_atom_sites_solution_primary direct
_atom_sites_solution_secondary difmap
_audit_creation_method SHELXL-97
_cell_angle_alpha 90.00
_cell_angle_beta 90.00
_cell_angle_gamma 90.00
_cell_formula_units_Z 8
_cell_length_a 21.370(12)
_cell_length_b 3.990(2)
_cell_length_c 28.939(15)
_cell_measurement_reflns_used 1665
_cell_measurement_temperature 100
_cell_measurement_theta_max 25.01
_cell_measurement_theta_min 2.37
_cell_volume 2468(2)
_computing_cell_refinement 'SAINT (Bruker, 2009)'
_computing_data_collection 'APEX2 (Bruker, 2009)'
_computing_data_reduction 'SAINT (Bruker, 2009)'
_computing_molecular_graphics 'SHELXTL (Sheldrick, 2008)'
_computing_publication_material
;
SHELXTL (Sheldrick, 2008) and PLATON (Spek, 2009)
;
_computing_structure_refinement 'SHELXTL (Sheldrick, 2008)'
_computing_structure_solution 'SHELXTL (Sheldrick, 2008)'
_diffrn_ambient_temperature 100
_diffrn_measured_fraction_theta_full 0.989
_diffrn_measured_fraction_theta_max 0.989
_diffrn_measurement_device_type 'Bruker SMART APEXII DUO CCD'
_diffrn_measurement_method '\f and \w scans'
_diffrn_radiation_monochromator graphite
_diffrn_radiation_source 'fine-focus sealed tube'
_diffrn_radiation_type MoK\a
_diffrn_radiation_wavelength 0.71073
_diffrn_reflns_av_R_equivalents 0.0512
_diffrn_reflns_av_sigmaI/netI 0.0758
_diffrn_reflns_limit_h_max 19
_diffrn_reflns_limit_h_min -25
_diffrn_reflns_limit_k_max 4
_diffrn_reflns_limit_k_min -4
_diffrn_reflns_limit_l_max 34
_diffrn_reflns_limit_l_min -30
_diffrn_reflns_number 6994
_diffrn_reflns_theta_full 25.00
_diffrn_reflns_theta_max 25.00
_diffrn_reflns_theta_min 1.91
_diffrn_standards_number 0
_exptl_absorpt_coefficient_mu 3.333
_exptl_absorpt_correction_T_max 0.763
_exptl_absorpt_correction_T_min 0.449
_exptl_absorpt_correction_type multi-scan
_exptl_absorpt_process_details '(<i>SADABS</i>; Bruker, 2009)'
_exptl_crystal_colour brown
_exptl_crystal_density_diffrn 1.675
_exptl_crystal_density_method 'not measured'
_exptl_crystal_description needle
_exptl_crystal_F_000 1248
_exptl_crystal_size_max 0.29
_exptl_crystal_size_mid 0.12
_exptl_crystal_size_min 0.09
_refine_diff_density_max 0.715
_refine_diff_density_min -0.990
_refine_ls_abs_structure_details 'Flack (1983), 1554 Friedel pairs'
_refine_ls_abs_structure_Flack 0.54(2)
_refine_ls_extinction_method none
_refine_ls_goodness_of_fit_ref 1.095
_refine_ls_hydrogen_treatment constr
_refine_ls_matrix_type full
_refine_ls_number_parameters 296
_refine_ls_number_reflns 3770
_refine_ls_number_restraints 1
_refine_ls_restrained_S_all 1.094
_refine_ls_R_factor_all 0.0777
_refine_ls_R_factor_gt 0.0571
_refine_ls_shift/su_max_lt 0.001
_refine_ls_shift/su_mean 0.000
_refine_ls_structure_factor_coef Fsqd
_refine_ls_weighting_details 'calc w=1/[\s^2^(Fo^2^)+(0.0538P)^2^+9.0399P] where P=(Fo^2^+2Fc^2^)/3'
_refine_ls_weighting_scheme calc
_refine_ls_wR_factor_gt 0.1361
_refine_ls_wR_factor_ref 0.1479
_reflns_number_gt 2994
_reflns_number_total 3770
_reflns_threshold_expression I>2\s(I)
_cod_data_source_file hb5539.cif
_cod_data_source_block I
_cod_original_cell_volume 2467(2)
_cod_database_code 2226900
_cod_database_fobs_code 2226900

loop_
_symmetry_equiv_pos_as_xyz
'x, y, z'
'-x, -y, z+1/2'
'x+1/2, -y+1/2, z'
'-x+1/2, y+1/2, z+1/2'

loop_
_atom_site_type_symbol
_atom_site_label
_atom_site_fract_x
_atom_site_fract_y
_atom_site_fract_z
_atom_site_U_iso_or_equiv
_atom_site_adp_type
_atom_site_calc_flag
_atom_site_refinement_flags
_atom_site_occupancy
_atom_site_disorder_assembly
_atom_site_disorder_group
Br Br1A 0.00906(6) 0.7888(2) 0.30916(3) 0.0442(3) Uani d . 1 . .
N N1A -0.0212(3) 0.348(2) 0.4357(3) 0.0213(18) Uani d . 1 . .
N N2A 0.0361(4) 0.2594(19) 0.5015(3) 0.0281(18) Uani d . 1 . .
H H2AA 0.0040 0.1584 0.5127 0.034 Uiso calc R 1 . .
H H2AB 0.0697 0.2776 0.5177 0.034 Uiso calc R 1 . .
C C1A -0.0273(5) 0.469(2) 0.3934(3) 0.0262(14) Uani d . 1 . .
H H1AA -0.0657 0.4460 0.3787 0.031 Uiso calc R 1 . .
C C2A 0.0212(5) 0.628(2) 0.3699(3) 0.0265(15) Uani d . 1 . .
C C3A 0.0794(5) 0.672(2) 0.3928(3) 0.0265(15) Uani d . 1 . .
H H3AA 0.1132 0.7740 0.3782 0.032 Uiso calc R 1 . .
C C4A 0.0836(4) 0.556(2) 0.4369(3) 0.021(2) Uani d . 1 . .
H H4AA 0.1206 0.5890 0.4532 0.026 Uiso calc R 1 . .
C C5A 0.0338(4) 0.389(2) 0.4585(3) 0.020(2) Uani d . 1 . .
Br Br1B 0.25717(6) 0.3515(2) 0.37657(4) 0.0456(3) Uani d . 1 . .
N N1B 0.2861(4) -0.067(2) 0.2491(3) 0.0265(19) Uani d . 1 . .
N N2B 0.2263(4) -0.178(2) 0.1857(3) 0.030(2) Uani d . 1 . .
H H2BA 0.2591 -0.2604 0.1728 0.036 Uiso calc R 1 . .
H H2BB 0.1912 -0.1760 0.1711 0.036 Uiso calc R 1 . .
C C1B 0.2925(5) 0.049(2) 0.2930(3) 0.0262(14) Uani d . 1 . .
H H1BA 0.3312 0.0346 0.3075 0.031 Uiso calc R 1 . .
C C2B 0.2442(5) 0.183(2) 0.3155(4) 0.0276(16) Uani d . 1 . .
C C3B 0.1851(5) 0.196(2) 0.2964(3) 0.0276(16) Uani d . 1 . .
H H3BA 0.1514 0.2832 0.3129 0.033 Uiso calc R 1 . .
C C4B 0.1773(4) 0.076(2) 0.2513(3) 0.022(2) Uani d . 1 . .
H H4BA 0.1383 0.0822 0.2370 0.027 Uiso calc R 1 . .
C C5B 0.2297(4) -0.056(2) 0.2280(3) 0.021(2) Uani d . 1 . .
O O1A 0.6515(3) 0.3077(15) 0.5579(2) 0.0242(15) Uani d . 1 . .
H H1AB 0.6471 0.3109 0.5860 0.036 Uiso calc R 1 . .
O O2A 0.8817(3) 1.0048(16) 0.4626(2) 0.0225(14) Uani d . 1 . .
H H2AC 0.9144 1.1065 0.4579 0.034 Uiso calc R 1 . .
O O3A 0.9066(3) 1.1204(15) 0.5362(2) 0.0234(14) Uani d . 1 . .
C C6A 0.7754(4) 0.662(2) 0.4870(3) 0.018(2) Uani d . 1 . .
H H6A 0.7868 0.6712 0.4561 0.022 Uiso calc R 1 . .
C C7A 0.7202(4) 0.498(2) 0.5000(3) 0.023(2) Uani d . 1 . .
H H7A 0.6947 0.3996 0.4777 0.027 Uiso calc R 1 . .
C C8A 0.7043(4) 0.483(2) 0.5461(3) 0.0195(13) Uani d . 1 . .
C C9A 0.7426(4) 0.634(2) 0.5785(3) 0.0179(14) Uani d . 1 . .
H H9A 0.7311 0.6283 0.6094 0.022 Uiso calc R 1 . .
C C10A 0.7957(4) 0.789(2) 0.5664(3) 0.017(2) Uani d . 1 . .
H H10A 0.8212 0.8811 0.5892 0.020 Uiso calc R 1 . .
C C11A 0.8133(4) 0.813(2) 0.5202(3) 0.0180(19) Uani d . 1 . .
C C12A 0.8711(4) 0.990(2) 0.5070(3) 0.020(2) Uani d . 1 . .
O O1B 0.6068(3) -0.1993(15) 0.1278(2) 0.0235(14) Uani d . 1 . .
H H1BB 0.6039 -0.2558 0.1006 0.035 Uiso calc R 1 . .
O O2B 0.3859(3) 0.5786(15) 0.2236(2) 0.0235(14) Uani d . 1 . .
H H2BC 0.3541 0.6888 0.2282 0.035 Uiso calc R 1 . .
O O3B 0.3558(3) 0.6584(16) 0.1505(2) 0.0215(14) Uani d . 1 . .
C C6B 0.4619(4) 0.286(2) 0.1194(3) 0.023(2) Uani d . 1 . .
H H6B 0.4350 0.3680 0.0968 0.027 Uiso calc R 1 . .
C C7B 0.5150(4) 0.105(2) 0.1061(4) 0.023(2) Uani d . 1 . .
H H7B 0.5234 0.0653 0.0750 0.028 Uiso calc R 1 . .
C C8B 0.5547(4) -0.0131(19) 0.1401(3) 0.0195(13) Uani d . 1 . .
C C9B 0.5417(4) 0.031(2) 0.1864(3) 0.0179(14) Uani d . 1 . .
H H8B 0.5680 -0.0607 0.2086 0.022 Uiso calc R 1 . .
C C10B 0.4906(4) 0.210(2) 0.1995(3) 0.022(2) Uani d . 1 . .
H H10B 0.4828 0.2442 0.2307 0.026 Uiso calc R 1 . .
C C11B 0.4487(4) 0.345(2) 0.1661(3) 0.0134(18) Uani d . 1 . .
C C12B 0.3937(4) 0.539(2) 0.1789(3) 0.017(2) Uani d . 1 . .

loop_
_atom_site_aniso_label
_atom_site_aniso_U_11
_atom_site_aniso_U_22
_atom_site_aniso_U_33
_atom_site_aniso_U_12
_atom_site_aniso_U_13
_atom_site_aniso_U_23
Br1A 0.0924(9) 0.0243(4) 0.0159(5) -0.0036(5) 0.0007(7) 0.0058(6)
N1A 0.023(4) 0.025(4) 0.016(4) -0.004(3) -0.001(3) 0.001(4)
N2A 0.040(5) 0.029(4) 0.016(4) -0.003(4) -0.001(4) -0.003(3)
C1A 0.037(4) 0.029(3) 0.013(3) 0.003(3) -0.002(3) 0.002(3)
C2A 0.051(4) 0.014(3) 0.014(4) 0.002(3) 0.008(3) 0.007(3)
C3A 0.051(4) 0.014(3) 0.014(4) 0.002(3) 0.008(3) 0.007(3)
C4A 0.030(5) 0.013(4) 0.021(5) 0.000(4) 0.009(4) 0.003(4)
C5A 0.027(6) 0.012(4) 0.020(5) -0.003(4) -0.002(4) 0.000(4)
Br1B 0.0919(10) 0.0266(5) 0.0183(5) 0.0062(5) 0.0027(6) -0.0037(5)
N1B 0.022(5) 0.028(4) 0.030(5) -0.003(4) -0.006(4) 0.000(4)
N2B 0.010(4) 0.040(5) 0.041(6) 0.001(4) 0.005(3) 0.003(4)
C1B 0.037(4) 0.029(3) 0.013(3) 0.003(3) -0.002(3) 0.002(3)
C2B 0.052(4) 0.012(3) 0.018(4) -0.005(3) 0.008(3) 0.000(3)
C3B 0.052(4) 0.012(3) 0.018(4) -0.005(3) 0.008(3) 0.000(3)
C4B 0.032(6) 0.013(4) 0.023(5) 0.005(4) 0.007(4) -0.004(4)
C5B 0.029(5) 0.013(4) 0.020(5) 0.002(4) 0.001(4) 0.013(4)
O1A 0.026(3) 0.029(3) 0.018(4) -0.003(3) 0.001(3) 0.001(3)
O2A 0.018(3) 0.036(4) 0.014(4) -0.005(3) 0.002(3) 0.003(3)
O3A 0.031(4) 0.025(3) 0.014(3) -0.006(3) -0.003(3) -0.001(3)
C6A 0.029(5) 0.012(4) 0.014(5) 0.004(4) -0.007(4) 0.003(4)
C7A 0.020(5) 0.020(5) 0.029(6) 0.000(4) -0.008(4) -0.006(4)
C8A 0.024(3) 0.007(3) 0.027(3) -0.005(3) -0.002(3) 0.000(3)
C9A 0.021(4) 0.020(3) 0.013(3) 0.000(3) -0.003(3) 0.007(3)
C10A 0.027(5) 0.007(4) 0.017(5) -0.001(4) -0.003(4) 0.001(3)
C11A 0.024(5) 0.017(4) 0.013(5) -0.004(4) 0.000(4) -0.003(4)
C12A 0.024(5) 0.023(4) 0.013(5) 0.010(4) -0.001(4) -0.004(4)
O1B 0.028(4) 0.025(3) 0.018(4) 0.000(3) -0.001(3) -0.006(3)
O2B 0.024(3) 0.033(3) 0.014(4) 0.005(3) 0.003(3) 0.003(3)
O3B 0.021(3) 0.027(3) 0.017(3) -0.002(3) -0.003(3) 0.005(3)
C6B 0.029(5) 0.019(5) 0.020(5) -0.008(4) 0.002(4) 0.004(4)
C7B 0.028(5) 0.020(5) 0.021(5) 0.001(4) -0.001(4) -0.012(4)
C8B 0.024(3) 0.007(3) 0.027(3) -0.005(3) -0.002(3) 0.000(3)
C9B 0.021(4) 0.020(3) 0.013(3) 0.000(3) -0.003(3) 0.007(3)
C10B 0.027(5) 0.029(5) 0.009(5) -0.007(4) 0.002(4) -0.004(4)
C11B 0.020(5) 0.011(4) 0.009(4) -0.004(4) -0.002(3) -0.001(3)
C12B 0.019(5) 0.019(4) 0.014(5) -0.011(4) 0.001(4) -0.004(4)

loop_
_atom_type_symbol
_atom_type_description
_atom_type_scat_dispersion_real
_atom_type_scat_dispersion_imag
_atom_type_scat_source
C C 0.0033 0.0016 'International Tables Vol C Tables 4.2.6.8 and 6.1.1.4'
H H 0.0000 0.0000 'International Tables Vol C Tables 4.2.6.8 and 6.1.1.4'
N N 0.0061 0.0033 'International Tables Vol C Tables 4.2.6.8 and 6.1.1.4'
O O 0.0106 0.0060 'International Tables Vol C Tables 4.2.6.8 and 6.1.1.4'
Br Br -0.2901 2.4595 'International Tables Vol C Tables 4.2.6.8 and 6.1.1.4'

loop_
_geom_angle_atom_site_label_1
_geom_angle_atom_site_label_2
_geom_angle_atom_site_label_3
_geom_angle_site_symmetry_1
_geom_angle_site_symmetry_3
_geom_angle
_geom_angle_publ_flag
C1A N1A C5A . . 119.3(8) ?
C5A N2A H2AA . . 120.0 ?
C5A N2A H2AB . . 120.0 ?
H2AA N2A H2AB . . 120.0 ?
N1A C1A C2A . . 123.1(9) ?
N1A C1A H1AA . . 118.5 ?
C2A C1A H1AA . . 118.5 ?
C1A C2A C3A . . 118.7(9) ?
C1A C2A Br1A . . 120.5(8) ?
C3A C2A Br1A . . 120.8(7) ?
C4A C3A C2A . . 117.0(9) ?
C4A C3A H3AA . . 121.5 ?
C2A C3A H3AA . . 121.5 ?
C3A C4A C5A . . 122.0(9) ?
C3A C4A H4AA . . 119.0 ?
C5A C4A H4AA . . 119.0 ?
N2A C5A N1A . . 115.5(8) ?
N2A C5A C4A . . 124.6(8) ?
N1A C5A C4A . . 119.9(8) ?
C5B N1B C1B . . 120.1(9) ?
C5B N2B H2BA . . 120.0 ?
C5B N2B H2BB . . 120.0 ?
H2BA N2B H2BB . . 120.0 ?
C2B C1B N1B . . 121.0(9) ?
C2B C1B H1BA . . 119.5 ?
N1B C1B H1BA . . 119.5 ?
C1B C2B C3B . . 121.9(10) ?
C1B C2B Br1B . . 118.8(8) ?
C3B C2B Br1B . . 119.3(7) ?
C2B C3B C4B . . 117.9(9) ?
C2B C3B H3BA . . 121.0 ?
C4B C3B H3BA . . 121.0 ?
C3B C4B C5B . . 118.7(9) ?
C3B C4B H4BA . . 120.7 ?
C5B C4B H4BA . . 120.7 ?
N2B C5B N1B . . 117.2(8) ?
N2B C5B C4B . . 122.5(9) ?
N1B C5B C4B . . 120.3(9) ?
C8A O1A H1AB . . 109.5 ?
C12A O2A H2AC . . 109.5 ?
C11A C6A C7A . . 120.6(9) ?
C11A C6A H6A . . 119.7 ?
C7A C6A H6A . . 119.7 ?
C8A C7A C6A . . 119.1(8) ?
C8A C7A H7A . . 120.4 ?
C6A C7A H7A . . 120.4 ?
O1A C8A C7A . . 117.9(8) ?
O1A C8A C9A . . 122.7(9) ?
C7A C8A C9A . . 119.4(8) ?
C10A C9A C8A . . 121.8(9) ?
C10A C9A H9A . . 119.1 ?
C8A C9A H9A . . 119.1 ?
C9A C10A C11A . . 120.7(8) ?
C9A C10A H10A . . 119.7 ?
C11A C10A H10A . . 119.7 ?
C6A C11A C10A . . 118.4(8) ?
C6A C11A C12A . . 121.1(8) ?
C10A C11A C12A . . 120.5(8) ?
O3A C12A O2A . . 122.8(8) ?
O3A C12A C11A . . 122.3(8) ?
O2A C12A C11A . . 114.9(7) ?
C8B O1B H1BB . . 109.5 ?
C12B O2B H2BC . . 109.5 ?
C7B C6B C11B . . 121.1(9) ?
C7B C6B H6B . . 119.5 ?
C11B C6B H6B . . 119.5 ?
C8B C7B C6B . . 118.6(9) ?
C8B C7B H7B . . 120.7 ?
C6B C7B H7B . . 120.7 ?
C9B C8B C7B . . 121.6(8) ?
C9B C8B O1B . . 118.7(8) ?
C7B C8B O1B . . 119.6(9) ?
C10B C9B C8B . . 120.0(8) ?
C10B C9B H8B . . 120.0 ?
C8B C9B H8B . . 120.0 ?
C9B C10B C11B . . 121.0(9) ?
C9B C10B H10B . . 119.5 ?
C11B C10B H10B . . 119.5 ?
C6B C11B C10B . . 117.7(8) ?
C6B C11B C12B . . 119.9(8) ?
C10B C11B C12B . . 122.4(8) ?
O3B C12B O2B . . 121.2(8) ?
O3B C12B C11B . . 124.0(8) ?
O2B C12B C11B . . 114.8(8) ?

loop_
_geom_bond_atom_site_label_1
_geom_bond_atom_site_label_2
_geom_bond_site_symmetry_2
_geom_bond_distance
_geom_bond_publ_flag
Br1A C2A . 1.889(10) ?
N1A C1A . 1.322(11) ?
N1A C5A . 1.359(11) ?
N2A C5A . 1.349(12) ?
N2A H2AA . 0.8600 ?
N2A H2AB . 0.8600 ?
C1A C2A . 1.394(13) ?
C1A H1AA . 0.9300 ?
C2A C3A . 1.418(14) ?
C3A C4A . 1.360(12) ?
C3A H3AA . 0.9300 ?
C4A C5A . 1.402(12) ?
C4A H4AA . 0.9300 ?
Br1B C2B . 1.912(10) ?
N1B C5B . 1.351(11) ?
N1B C1B . 1.359(12) ?
N2B C5B . 1.318(13) ?
N2B H2BA . 0.8600 ?
N2B H2BB . 0.8600 ?
C1B C2B . 1.332(13) ?
C1B H1BA . 0.9300 ?
C2B C3B . 1.381(14) ?
C3B C4B . 1.400(12) ?
C3B H3BA . 0.9300 ?
C4B C5B . 1.410(12) ?
C4B H4BA . 0.9300 ?
O1A C8A . 1.370(10) ?
O1A H1AB . 0.8200 ?
O2A C12A . 1.307(11) ?
O2A H2AC . 0.8200 ?
O3A C12A . 1.249(10) ?
C6A C11A . 1.391(12) ?
C6A C7A . 1.400(13) ?
C6A H6A . 0.9300 ?
C7A C8A . 1.378(14) ?
C7A H7A . 0.9300 ?
C8A C9A . 1.383(13) ?
C9A C10A . 1.338(13) ?
C9A H9A . 0.9300 ?
C10A C11A . 1.393(12) ?
C10A H10A . 0.9300 ?
C11A C12A . 1.474(13) ?
O1B C8B . 1.384(11) ?
O1B H1BB . 0.8200 ?
O2B C12B . 1.312(10) ?
O2B H2BC . 0.8200 ?
O3B C12B . 1.250(11) ?
C6B C7B . 1.396(13) ?
C6B C11B . 1.401(12) ?
C6B H6B . 0.9300 ?
C7B C8B . 1.383(14) ?
C7B H7B . 0.9300 ?
C8B C9B . 1.379(13) ?
C9B C10B . 1.358(13) ?
C9B H8B . 0.9300 ?
C10B C11B . 1.423(13) ?
C10B H10B . 0.9300 ?
C11B C12B . 1.456(12) ?

loop_
_geom_hbond_atom_site_label_D
_geom_hbond_atom_site_label_H
_geom_hbond_atom_site_label_A
_geom_hbond_site_symmetry_A
_geom_hbond_distance_DH
_geom_hbond_distance_HA
_geom_hbond_distance_DA
_geom_hbond_angle_DHA
_geom_hbond_publ_flag
N2A H2AA O3A 1_445 0.86 2.19 2.996(11) 155 yes
N2A H2AB O1A 3_455 0.86 2.13 2.969(11) 166 yes
N2B H2BA O3B 1_545 0.86 2.19 3.020(11) 163 yes
O1A H1AB O3B 2_665 0.82 1.87 2.688(8) 175 yes
O2A H2AC N1A 1_665 0.82 1.80 2.605(10) 168 yes
O1B H1BB O3A 4_634 0.82 1.94 2.762(8) 177 yes
O2B H2BC N1B 1_565 0.82 1.85 2.663(11) 170 yes
C6B H6B O1A 2_664 0.93 2.52 3.416(11) 161 yes
C7B H7B O3A 4_634 0.93 2.58 3.262(12) 131 yes
C9A H9A O3B 2_665 0.93 2.48 3.182(11) 132 yes
C10A H10A O1B 4_665 0.93 2.53 3.416(11) 158 yes

loop_
_geom_torsion_atom_site_label_1
_geom_torsion_atom_site_label_2
_geom_torsion_atom_site_label_3
_geom_torsion_atom_site_label_4
_geom_torsion_site_symmetry_1
_geom_torsion_site_symmetry_2
_geom_torsion_site_symmetry_3
_geom_torsion_site_symmetry_4
_geom_torsion
_geom_torsion_publ_flag
C5A N1A C1A C2A . . . . 2.4(14) ?
N1A C1A C2A C3A . . . . -1.6(14) ?
N1A C1A C2A Br1A . . . . 179.1(7) ?
C1A C2A C3A C4A . . . . -0.9(13) ?
Br1A C2A C3A C4A . . . . 178.4(6) ?
C2A C3A C4A C5A . . . . 2.6(13) ?
C1A N1A C5A N2A . . . . 179.8(8) ?
C1A N1A C5A C4A . . . . -0.6(13) ?
C3A C4A C5A N2A . . . . 177.5(9) ?
C3A C4A C5A N1A . . . . -1.9(13) ?
C5B N1B C1B C2B . . . . -1.8(14) ?
N1B C1B C2B C3B . . . . 3.1(14) ?
N1B C1B C2B Br1B . . . . -178.4(7) ?
C1B C2B C3B C4B . . . . -2.4(13) ?
Br1B C2B C3B C4B . . . . 179.1(6) ?
C2B C3B C4B C5B . . . . 0.6(12) ?
C1B N1B C5B N2B . . . . -178.7(8) ?
C1B N1B C5B C4B . . . . 0.1(13) ?
C3B C4B C5B N2B . . . . 179.2(8) ?
C3B C4B C5B N1B . . . . 0.5(12) ?
C11A C6A C7A C8A . . . . -0.8(13) ?
C6A C7A C8A O1A . . . . -177.2(7) ?
C6A C7A C8A C9A . . . . 0.8(13) ?
O1A C8A C9A C10A . . . . 176.3(8) ?
C7A C8A C9A C10A . . . . -1.6(13) ?
C8A C9A C10A C11A . . . . 2.3(13) ?
C7A C6A C11A C10A . . . . 1.4(13) ?
C7A C6A C11A C12A . . . . -179.2(8) ?
C9A C10A C11A C6A . . . . -2.1(13) ?
C9A C10A C11A C12A . . . . 178.5(8) ?
C6A C11A C12A O3A . . . . -178.3(8) ?
C10A C11A C12A O3A . . . . 1.1(13) ?
C6A C11A C12A O2A . . . . 2.6(12) ?
C10A C11A C12A O2A . . . . -178.1(8) ?
C11B C6B C7B C8B . . . . -0.5(13) ?
C6B C7B C8B C9B . . . . 2.7(13) ?
C6B C7B C8B O1B . . . . 178.5(7) ?
C7B C8B C9B C10B . . . . -3.4(13) ?
O1B C8B C9B C10B . . . . -179.3(8) ?
C8B C9B C10B C11B . . . . 1.9(13) ?
C7B C6B C11B C10B . . . . -1.0(12) ?
C7B C6B C11B C12B . . . . 178.9(8) ?
C9B C10B C11B C6B . . . . 0.3(12) ?
C9B C10B C11B C12B . . . . -179.5(8) ?
C6B C11B C12B O3B . . . . 0.8(12) ?
C10B C11B C12B O3B . . . . -179.4(8) ?
C6B C11B C12B O2B . . . . -180.0(7) ?
C10B C11B C12B O2B . . . . -0.2(11) ?
